data_4507360
loop_
_publ_author_name
'Chutia, Romen'
'Dey, Sandeep Kumar'
'Das, Gopal'

_publ_section_title
;
 Positional Isomeric Effect in Nitrophenyl Functionalized Tripodal Urea
 Receptors toward Binding and Encapsulation of Anions
;
_journal_issue 2
_journal_name_full 'Crystal Growth &amp; Design'
_journal_page_first 883
_journal_paper_doi 10.1021/cg3015749
_journal_volume 13
_journal_year 2013
_chemical_formula_moiety 'C27 H30 N10 O9, C16 H36 N, 0.5(C8 H4 O4)'
_chemical_formula_sum 'C47 H68 N11 O11'
_chemical_formula_weight 963.12
_chemical_name_systematic
; 
 ? 
;
_space_group_IT_number 2
_symmetry_cell_setting triclinic
_symmetry_space_group_name_Hall '-P 1'
_symmetry_space_group_name_H-M 'P -1'
_atom_sites_solution_hydrogens geom
_atom_sites_solution_primary direct
_atom_sites_solution_secondary difmap
_audit_creation_method SHELXL-97
_cell_angle_alpha 90.561(4)
_cell_angle_beta 103.049(7)
_cell_angle_gamma 95.773(2)
_cell_formula_units_Z 2
_cell_length_a 12.8426(11)
_cell_length_b 14.3533(12)
_cell_length_c 14.6146(12)
_cell_measurement_reflns_used 9960
_cell_measurement_temperature 298(2)
_cell_measurement_theta_max 28.380
_cell_measurement_theta_min 1.43
_cell_volume 2609.6(4)
_computing_cell_refinement 'Bruker SMART'
_computing_data_collection 'Bruker SMART'
_computing_data_reduction 'Bruker SAINT'
_computing_molecular_graphics 'Bruker SHELXTL'
_computing_publication_material 'Bruker SHELXTL'
_computing_structure_refinement 'Bruker SHELXTL'
_computing_structure_solution 'Bruker SHELXTL'
_diffrn_ambient_temperature 298(2)
_diffrn_measured_fraction_theta_full 0.981
_diffrn_measured_fraction_theta_max 0.981
_diffrn_radiation_monochromator graphite
_diffrn_radiation_source 'fine-focus sealed tube'
_diffrn_radiation_type MoK\a
_diffrn_radiation_wavelength 0.71073
_diffrn_reflns_av_R_equivalents 0.0996
_diffrn_reflns_av_sigmaI/netI 0.0722
_diffrn_reflns_limit_h_max 17
_diffrn_reflns_limit_h_min -16
_diffrn_reflns_limit_k_max 19
_diffrn_reflns_limit_k_min -13
_diffrn_reflns_limit_l_max 12
_diffrn_reflns_limit_l_min -19
_diffrn_reflns_number 34227
_diffrn_reflns_theta_full 28.38
_diffrn_reflns_theta_max 28.38
_diffrn_reflns_theta_min 1.43
_exptl_absorpt_coefficient_mu 0.089
_exptl_absorpt_correction_T_max 0.978
_exptl_absorpt_correction_T_min 0.962
_exptl_absorpt_correction_type multi-scan
_exptl_absorpt_process_details SADABS
_exptl_crystal_colour colorless
_exptl_crystal_density_diffrn 1.226
_exptl_crystal_density_method 'not measured'
_exptl_crystal_description block
_exptl_crystal_F_000 1030
_exptl_crystal_size_max 0.44
_exptl_crystal_size_mid 0.36
_exptl_crystal_size_min 0.25
_refine_diff_density_max 0.172
_refine_diff_density_min -0.225
_refine_diff_density_rms 0.039
_refine_ls_extinction_method none
_refine_ls_goodness_of_fit_ref 0.990
_refine_ls_hydrogen_treatment none
_refine_ls_matrix_type full
_refine_ls_number_parameters 626
_refine_ls_number_reflns 11876
_refine_ls_number_restraints 0
_refine_ls_restrained_S_all 0.990
_refine_ls_R_factor_all 0.1177
_refine_ls_R_factor_gt 0.0549
_refine_ls_shift/su_max 0.001
_refine_ls_shift/su_mean 0.000
_refine_ls_structure_factor_coef Fsqd
_refine_ls_weighting_details 'calc w=1/[\s^2^(Fo^2^)+(0.0600P)^2^+0.0000P] where P=(Fo^2^+2Fc^2^)/3'
_refine_ls_weighting_scheme calc
_refine_ls_wR_factor_gt 0.1367
_refine_ls_wR_factor_ref 0.1546
_reflns_number_gt 11253
_reflns_number_total 13012
_reflns_threshold_expression >2sigma(I)
_cod_data_source_file cg3015749_si_002.cif
_cod_data_source_block p-UREA_Trph
_cod_depositor_comments
;
The following automatic conversions were performed:

'_symmetry_cell_setting' value 'Triclinic' changed to 'triclinic'
according to /home/saulius/struct/CIF-dictionaries/cif_core.dic
dictionary named 'cif_core.dic' version 2.4.2 from 2011-04-26.

Automatic conversion script
Id: cif_fix_values 1891 2012-01-12 08:04:46Z andrius 
;
_cod_original_sg_symbol_H-M P-1
_cod_database_code 4507360

loop_
_symmetry_equiv_pos_as_xyz
'x, y, z'
'-x, -y, -z'

loop_
_atom_site_label
_atom_site_type_symbol
_atom_site_fract_x
_atom_site_fract_y
_atom_site_fract_z
_atom_site_U_iso_or_equiv
_atom_site_adp_type
_atom_site_occupancy
_atom_site_symmetry_multiplicity
_atom_site_calc_flag
_atom_site_refinement_flags
N1 N 1.03610(10) 0.82431(9) 0.11482(9) 0.0557(4) Uani 1 1 d .
C3 C 0.73818(18) 0.71496(14) -0.06390(14) 0.0692(5) Uani 1 1 d .
C4 C 0.55253(17) 0.65292(13) -0.05738(14) 0.0704(5) Uani 1 1 d .
C1 C 1.01364(15) 0.76051(14) 0.03218(13) 0.0710(5) Uani 1 1 d .
H1A H 0.9956 0.6974 0.0509 0.085 Uiso 1 1 calc R
H1B H 1.0779 0.7607 0.0077 0.085 Uiso 1 1 calc R
C2 C 0.92283(16) 0.78733(15) -0.04415(13) 0.0771(6) Uani 1 1 d .
H2A H 0.9383 0.8522 -0.0591 0.093 Uiso 1 1 calc R
H2B H 0.9182 0.7490 -0.1003 0.093 Uiso 1 1 calc R
C9 C 0.4737(2) 0.65927(16) -0.00856(17) 0.0992(7) Uani 1 1 d .
H9 H 0.4837 0.7042 0.0398 0.119 Uiso 1 1 calc R
C7 C 0.3655(2) 0.53502(18) -0.1000(2) 0.1011(8) Uani 1 1 d .
C5 C 0.5334(2) 0.58801(16) -0.13074(16) 0.1031(8) Uani 1 1 d .
H5 H 0.5836 0.5848 -0.1673 0.124 Uiso 1 1 calc R
C6 C 0.4407(3) 0.52831(19) -0.1501(2) 0.1165(9) Uani 1 1 d .
H6 H 0.4296 0.4828 -0.1980 0.140 Uiso 1 1 calc R
C8 C 0.3796(2) 0.5995(2) -0.0307(2) 0.1155(9) Uani 1 1 d .
H8 H 0.3265 0.6042 0.0026 0.139 Uiso 1 1 calc R
N2 N 0.82053(13) 0.77588(11) -0.01801(10) 0.0722(4) Uani 1 1 d .
H2 H 0.8118 0.8091 0.0285 0.087 Uiso 1 1 calc R
N3 N 0.64784(13) 0.71166(11) -0.02730(10) 0.0720(4) Uani 1 1 d .
H3 H 0.6506 0.7499 0.0190 0.086 Uiso 1 1 calc R
N4 N 0.2674(3) 0.4675(2) -0.1163(2) 0.1399(11) Uani 1 1 d .
O1 O 0.74247(12) 0.66726(11) -0.13210(10) 0.0978(5) Uani 1 1 d .
O2 O 0.1993(2) 0.4767(2) -0.0754(2) 0.1933(14) Uani 1 1 d .
O3 O 0.2650(2) 0.40266(18) -0.17339(19) 0.1874(12) Uani 1 1 d .
C12 C 0.99322(15) 1.08018(13) 0.23223(14) 0.0609(5) Uani 1 1 d .
C13 C 0.84773(15) 1.15895(13) 0.27676(14) 0.0618(5) Uani 1 1 d .
C11 C 1.11213(14) 0.98558(13) 0.17328(14) 0.0679(5) Uani 1 1 d .
H11A H 1.1465 0.9658 0.2351 0.082 Uiso 1 1 calc R
H11B H 1.1558 1.0398 0.1582 0.082 Uiso 1 1 calc R
C14 C 0.89709(15) 1.18256(13) 0.36953(14) 0.0672(5) Uani 1 1 d .
H14 H 0.9628 1.1611 0.3961 0.081 Uiso 1 1 calc R
C16 C 0.75514(18) 1.27117(13) 0.38324(16) 0.0702(5) Uani 1 1 d .
C15 C 0.85026(18) 1.23710(14) 0.42253(15) 0.0732(6) Uani 1 1 d .
H15 H 0.8831 1.2510 0.4853 0.088 Uiso 1 1 calc R
C10 C 1.10615(14) 0.90789(13) 0.10229(13) 0.0686(5) Uani 1 1 d .
H10A H 1.0803 0.9309 0.0399 0.082 Uiso 1 1 calc R
H10B H 1.1780 0.8905 0.1060 0.082 Uiso 1 1 calc R
C17 C 0.70402(17) 1.25040(15) 0.29072(18) 0.0835(6) Uani 1 1 d .
H17 H 0.6397 1.2743 0.2643 0.100 Uiso 1 1 calc R
N6 N 0.88809(12) 1.09989(10) 0.22097(11) 0.0702(4) Uani 1 1 d .
H6A H 0.8424 1.0723 0.1739 0.084 Uiso 1 1 calc R
N5 N 1.00676(11) 1.01117(10) 0.17506(10) 0.0632(4) Uani 1 1 d .
H5A H 0.9512 0.9813 0.1385 0.076 Uiso 1 1 calc R
N7 N 0.70754(19) 1.33126(13) 0.43953(19) 0.0936(6) Uani 1 1 d .
O4 O 1.06817(10) 1.12551(9) 0.28733(9) 0.0817(4) Uani 1 1 d .
O6 O 0.62446(15) 1.36562(12) 0.40112(14) 0.1173(6) Uani 1 1 d .
O5 O 0.75241(17) 1.34790(12) 0.52236(14) 0.1207(6) Uani 1 1 d .
C18 C 0.75014(16) 1.19359(15) 0.23816(15) 0.0817(6) Uani 1 1 d .
H18 H 0.7157 1.1781 0.1760 0.098 Uiso 1 1 calc R
C21 C 0.90456(15) 0.81983(12) 0.32423(14) 0.0565(5) Uani 1 1 d .
C22 C 0.77880(14) 0.91910(12) 0.37664(12) 0.0565(5) Uani 1 1 d .
C25 C 0.70210(15) 1.03667(13) 0.49089(13) 0.0627(5) Uani 1 1 d .
C23 C 0.84070(15) 0.95026(13) 0.46443(12) 0.0649(5) Uani 1 1 d .
H23 H 0.9090 0.9314 0.4851 0.078 Uiso 1 1 calc R
C20 C 0.99752(15) 0.71990(13) 0.23873(13) 0.0680(5) Uani 1 1 d .
H20A H 0.9707 0.6660 0.1964 0.082 Uiso 1 1 calc R
H20B H 1.0305 0.6971 0.2996 0.082 Uiso 1 1 calc R
C19 C 1.08083(14) 0.77861(13) 0.20235(12) 0.0655(5) Uani 1 1 d .
H19A H 1.1165 0.8263 0.2497 0.079 Uiso 1 1 calc R
H19B H 1.1345 0.7395 0.1914 0.079 Uiso 1 1 calc R
C24 C 0.80210(16) 1.00846(13) 0.52076(13) 0.0698(5) Uani 1 1 d .
H24 H 0.8441 1.0287 0.5794 0.084 Uiso 1 1 calc R
C27 C 0.67691(15) 0.94919(15) 0.34846(14) 0.0782(6) Uani 1 1 d .
H27 H 0.6340 0.9295 0.2900 0.094 Uiso 1 1 calc R
C26 C 0.63907(16) 1.00687(15) 0.40494(14) 0.0808(6) Uani 1 1 d .
H26 H 0.5707 1.0260 0.3853 0.097 Uiso 1 1 calc R
N9 N 0.81021(12) 0.86016(11) 0.31488(10) 0.0668(4) Uani 1 1 d .
H9A H 0.7638 0.8467 0.2629 0.080 Uiso 1 1 calc R
N8 N 0.90835(12) 0.76985(11) 0.24817(11) 0.0662(4) Uani 1 1 d .
H8A H 0.8538 0.7671 0.2013 0.079 Uiso 1 1 calc R
N10 N 0.66124(16) 1.09890(13) 0.55025(14) 0.0863(5) Uani 1 1 d .
O7 O 0.97526(10) 0.82730(9) 0.39585(9) 0.0853(4) Uani 1 1 d .
O8 O 0.71102(15) 1.11701(13) 0.62988(13) 0.1335(7) Uani 1 1 d .
O9 O 0.57748(15) 1.13109(13) 0.51854(12) 0.1272(6) Uani 1 1 d .
N11 N 0.29665(11) 0.34196(9) 0.44804(10) 0.0590(4) Uani 1 1 d .
C29 C 0.59282(13) 0.96121(13) 0.04389(11) 0.0553(5) Uani 1 1 d .
C31 C 0.59797(14) 1.03623(14) -0.01286(13) 0.0672(5) Uani 1 1 d .
H31 H 0.6644 1.0614 -0.0219 0.081 Uiso 1 1 calc R
C28 C 0.69339(17) 0.91825(17) 0.08882(14) 0.0708(6) Uani 1 1 d .
C30 C 0.49395(15) 0.92483(13) 0.05696(12) 0.0664(5) Uani 1 1 d .
H30 H 0.4890 0.8741 0.0954 0.080 Uiso 1 1 calc R
O11 O 0.68163(11) 0.84034(11) 0.12788(9) 0.0846(4) Uani 1 1 d .
O10 O 0.78091(11) 0.95935(10) 0.08275(10) 0.0966(5) Uani 1 1 d .
C32 C 0.40445(14) 0.36683(12) 0.51624(13) 0.0661(5) Uani 1 1 d .
H32A H 0.4603 0.3670 0.4813 0.079 Uiso 1 1 calc R
H32B H 0.4063 0.4302 0.5407 0.079 Uiso 1 1 calc R
C33 C 0.43217(16) 0.30390(15) 0.59872(14) 0.0811(6) Uani 1 1 d .
H33A H 0.3767 0.3022 0.6342 0.097 Uiso 1 1 calc R
H33B H 0.4343 0.2407 0.5757 0.097 Uiso 1 1 calc R
C34 C 0.53950(18) 0.33794(18) 0.66249(15) 0.1026(7) Uani 1 1 d .
H34A H 0.5379 0.4022 0.6829 0.123 Uiso 1 1 calc R
H34B H 0.5949 0.3374 0.6271 0.123 Uiso 1 1 calc R
C35 C 0.5687(2) 0.2790(2) 0.74854(18) 0.1417(10) Uani 1 1 d .
H35A H 0.5126 0.2767 0.7824 0.213 Uiso 1 1 calc R
H35B H 0.6349 0.3063 0.7885 0.213 Uiso 1 1 calc R
H35C H 0.5771 0.2166 0.7291 0.213 Uiso 1 1 calc R
C36 C 0.29104(14) 0.24587(12) 0.40238(13) 0.0651(5) Uani 1 1 d .
H36A H 0.3001 0.2005 0.4516 0.078 Uiso 1 1 calc R
H36B H 0.2195 0.2312 0.3630 0.078 Uiso 1 1 calc R
C37 C 0.37091(15) 0.23261(12) 0.34372(13) 0.0682(5) Uani 1 1 d .
H37A H 0.4433 0.2483 0.3813 0.082 Uiso 1 1 calc R
H37B H 0.3599 0.2741 0.2912 0.082 Uiso 1 1 calc R
C38 C 0.35798(16) 0.13257(15) 0.30754(16) 0.0951(7) Uani 1 1 d .
H38A H 0.3814 0.0931 0.3602 0.114 Uiso 1 1 calc R
H38B H 0.2822 0.1139 0.2819 0.114 Uiso 1 1 calc R
C39 C 0.4185(2) 0.11432(17) 0.23373(16) 0.1129(8) Uani 1 1 d .
H39A H 0.3948 0.1517 0.1804 0.169 Uiso 1 1 calc R
H39B H 0.4053 0.0492 0.2147 0.169 Uiso 1 1 calc R
H39C H 0.4940 0.1304 0.2589 0.169 Uiso 1 1 calc R
C40 C 0.20561(15) 0.33869(13) 0.49895(13) 0.0713(5) Uani 1 1 d .
H40A H 0.1387 0.3195 0.4540 0.086 Uiso 1 1 calc R
H40B H 0.2162 0.2910 0.5457 0.086 Uiso 1 1 calc R
C41 C 0.19432(17) 0.42964(14) 0.54716(15) 0.0841(6) Uani 1 1 d .
H41A H 0.2616 0.4503 0.5910 0.101 Uiso 1 1 calc R
H41B H 0.1804 0.4771 0.5004 0.101 Uiso 1 1 calc R
C42 C 0.1073(2) 0.42125(16) 0.59815(18) 0.1059(8) Uani 1 1 d .
H42A H 0.1212 0.3730 0.6440 0.127 Uiso 1 1 calc R
H42B H 0.0403 0.4005 0.5538 0.127 Uiso 1 1 calc R
C43 C 0.0931(2) 0.50911(17) 0.64779(19) 0.1278(10) Uani 1 1 d .
H43A H 0.1595 0.5318 0.6903 0.192 Uiso 1 1 calc R
H43B H 0.0382 0.4962 0.6824 0.192 Uiso 1 1 calc R
H43C H 0.0723 0.5557 0.6025 0.192 Uiso 1 1 calc R
C44 C 0.28476(16) 0.41724(13) 0.37512(13) 0.0701(5) Uani 1 1 d .
H44A H 0.2936 0.4776 0.4080 0.084 Uiso 1 1 calc R
H44B H 0.3433 0.4164 0.3433 0.084 Uiso 1 1 calc R
C45 C 0.18140(17) 0.41076(15) 0.30167(14) 0.0852(6) Uani 1 1 d .
H45A H 0.1213 0.4091 0.3318 0.102 Uiso 1 1 calc R
H45B H 0.1737 0.3534 0.2641 0.102 Uiso 1 1 calc R
C46 C 0.1804(2) 0.49524(17) 0.23815(16) 0.1100(8) Uani 1 1 d .
H46A H 0.1794 0.5516 0.2749 0.132 Uiso 1 1 calc R
H46B H 0.2461 0.5015 0.2154 0.132 Uiso 1 1 calc R
C47 C 0.0850(3) 0.4870(2) 0.15484(18) 0.1421(11) Uani 1 1 d .
H47A H 0.0852 0.4311 0.1184 0.213 Uiso 1 1 calc R
H47B H 0.0895 0.5405 0.1165 0.213 Uiso 1 1 calc R
H47C H 0.0197 0.4842 0.1768 0.213 Uiso 1 1 calc R

loop_
_atom_site_aniso_label
_atom_site_aniso_U_11
_atom_site_aniso_U_22
_atom_site_aniso_U_33
_atom_site_aniso_U_23
_atom_site_aniso_U_13
_atom_site_aniso_U_12
N1 0.0516(9) 0.0579(9) 0.0570(9) 0.0042(8) 0.0112(7) 0.0049(7)
C3 0.0722(15) 0.0739(14) 0.0587(13) -0.0073(11) 0.0067(12) 0.0138(12)
C4 0.0689(14) 0.0667(13) 0.0671(13) -0.0028(11) -0.0001(12) 0.0028(11)
C1 0.0656(13) 0.0782(13) 0.0709(13) -0.0018(11) 0.0171(11) 0.0125(10)
C2 0.0793(15) 0.0920(15) 0.0585(12) 0.0035(11) 0.0138(12) 0.0063(12)
C9 0.0812(17) 0.1071(19) 0.1055(18) -0.0222(15) 0.0220(15) -0.0071(15)
C7 0.089(2) 0.0839(18) 0.099(2) 0.0143(16) -0.0311(16) -0.0174(16)
C5 0.1014(19) 0.1019(18) 0.0929(17) -0.0389(15) 0.0083(14) -0.0165(15)
C6 0.112(2) 0.108(2) 0.109(2) -0.0251(16) -0.0035(18) -0.0180(19)
C8 0.0824(18) 0.128(2) 0.128(2) 0.0007(19) 0.0206(16) -0.0197(17)
N2 0.0638(11) 0.0835(11) 0.0659(10) -0.0168(9) 0.0092(9) 0.0064(9)
N3 0.0670(11) 0.0769(11) 0.0672(10) -0.0203(8) 0.0068(9) 0.0058(9)
N4 0.124(3) 0.115(2) 0.145(3) 0.0215(18) -0.027(2) -0.030(2)
O1 0.0949(11) 0.1142(12) 0.0826(10) -0.0376(9) 0.0198(8) 0.0077(9)
O2 0.115(2) 0.219(3) 0.222(3) 0.034(2) 0.0157(19) -0.0490(19)
O3 0.179(2) 0.141(2) 0.187(2) -0.0005(17) -0.0360(18) -0.0660(18)
C12 0.0472(12) 0.0571(12) 0.0716(13) 0.0063(10) 0.0026(10) -0.0014(10)
C13 0.0522(12) 0.0546(11) 0.0741(13) 0.0024(10) 0.0078(11) -0.0017(9)
C11 0.0485(12) 0.0604(12) 0.0901(14) 0.0070(11) 0.0086(10) -0.0013(9)
C14 0.0622(12) 0.0626(12) 0.0720(13) 0.0055(11) 0.0052(11) 0.0064(10)
C16 0.0705(15) 0.0544(12) 0.0877(16) -0.0031(12) 0.0272(13) -0.0039(11)
C15 0.0744(14) 0.0664(13) 0.0732(13) 0.0030(11) 0.0090(12) -0.0014(11)
C10 0.0530(11) 0.0723(13) 0.0828(13) 0.0136(11) 0.0207(10) 0.0048(10)
C17 0.0591(13) 0.0756(15) 0.1120(18) -0.0042(14) 0.0100(13) 0.0113(11)
N6 0.0468(10) 0.0717(11) 0.0825(11) -0.0158(9) -0.0030(8) 0.0032(8)
N5 0.0420(9) 0.0553(9) 0.0846(11) -0.0049(9) 0.0017(8) -0.0014(7)
N7 0.0873(16) 0.0706(14) 0.1289(19) -0.0060(14) 0.0453(16) -0.0088(12)
O4 0.0529(8) 0.0838(9) 0.0956(10) -0.0172(8) -0.0021(7) -0.0080(7)
O6 0.0833(12) 0.0984(13) 0.1786(18) -0.0184(12) 0.0485(13) 0.0085(10)
O5 0.1552(18) 0.1047(13) 0.1113(13) -0.0129(12) 0.0485(13) 0.0173(12)
C18 0.0603(13) 0.0886(15) 0.0874(15) -0.0133(13) -0.0015(12) 0.0094(12)
C21 0.0520(12) 0.0551(11) 0.0570(12) 0.0070(10) 0.0027(10) 0.0019(9)
C22 0.0537(11) 0.0598(11) 0.0510(11) 0.0100(9) 0.0029(9) 0.0023(9)
C25 0.0642(13) 0.0611(12) 0.0602(12) 0.0020(10) 0.0077(11) 0.0094(10)
C23 0.0574(12) 0.0669(12) 0.0608(12) 0.0017(10) -0.0080(10) 0.0100(10)
C20 0.0715(13) 0.0651(12) 0.0696(12) 0.0125(10) 0.0196(11) 0.0091(11)
C19 0.0558(11) 0.0707(12) 0.0670(12) 0.0117(10) 0.0054(10) 0.0118(10)
C24 0.0719(14) 0.0669(13) 0.0608(12) -0.0059(10) -0.0059(11) 0.0094(11)
C27 0.0566(13) 0.1081(17) 0.0613(12) -0.0102(12) -0.0087(10) 0.0191(12)
C26 0.0606(13) 0.1064(17) 0.0711(14) 0.0001(13) -0.0014(11) 0.0257(12)
N9 0.0557(10) 0.0851(11) 0.0525(9) -0.0066(8) -0.0045(8) 0.0132(9)
N8 0.0575(10) 0.0812(11) 0.0585(10) 0.0029(9) 0.0096(8) 0.0092(8)
N10 0.0824(14) 0.0886(13) 0.0837(14) -0.0054(11) 0.0037(12) 0.0245(11)
O7 0.0740(9) 0.0915(10) 0.0772(9) -0.0120(8) -0.0178(8) 0.0274(8)
O8 0.1368(15) 0.1565(16) 0.0939(12) -0.0496(12) -0.0186(11) 0.0604(12)
O9 0.1053(13) 0.1611(16) 0.1147(13) -0.0269(11) 0.0027(11) 0.0658(12)
N11 0.0563(9) 0.0578(10) 0.0633(9) -0.0029(8) 0.0201(8) -0.0070(7)
C29 0.0403(11) 0.0682(12) 0.0513(11) -0.0126(10) -0.0021(8) 0.0069(9)
C31 0.0394(11) 0.0799(14) 0.0804(13) 0.0007(12) 0.0128(10) 0.0001(10)
C28 0.0553(14) 0.0838(16) 0.0623(13) -0.0286(12) -0.0131(10) 0.0183(13)
C30 0.0539(12) 0.0728(13) 0.0701(12) 0.0086(10) 0.0086(10) 0.0074(10)
O11 0.0863(10) 0.0854(10) 0.0685(9) -0.0159(8) -0.0199(7) 0.0323(8)
O10 0.0436(8) 0.1092(11) 0.1222(12) -0.0285(9) -0.0142(8) 0.0161(8)
C32 0.0608(12) 0.0660(12) 0.0690(12) -0.0114(10) 0.0185(10) -0.0133(10)
C33 0.0765(14) 0.0879(15) 0.0748(14) -0.0011(12) 0.0129(12) -0.0009(12)
C34 0.0870(17) 0.137(2) 0.0756(15) -0.0109(15) 0.0069(13) -0.0002(15)
C35 0.128(2) 0.196(3) 0.0907(19) 0.009(2) -0.0042(17) 0.034(2)
C36 0.0604(12) 0.0526(11) 0.0771(12) -0.0140(10) 0.0101(10) -0.0047(9)
C37 0.0703(13) 0.0644(13) 0.0661(12) -0.0075(10) 0.0089(11) 0.0052(10)
C38 0.0665(14) 0.0897(16) 0.1204(18) -0.0460(14) 0.0081(13) 0.0014(12)
C39 0.119(2) 0.127(2) 0.0934(16) -0.0254(15) 0.0097(15) 0.0508(16)
C40 0.0653(13) 0.0728(14) 0.0805(13) 0.0028(11) 0.0307(11) -0.0022(10)
C41 0.0924(16) 0.0793(15) 0.0915(15) -0.0020(12) 0.0461(13) 0.0039(12)
C42 0.122(2) 0.0874(17) 0.133(2) 0.0193(15) 0.0775(17) 0.0169(14)
C43 0.172(3) 0.1004(19) 0.153(2) 0.0279(17) 0.110(2) 0.0470(18)
C44 0.0810(14) 0.0644(12) 0.0704(13) 0.0053(10) 0.0290(12) 0.0071(11)
C45 0.0896(16) 0.1002(17) 0.0721(14) 0.0013(13) 0.0240(13) 0.0268(13)
C46 0.151(2) 0.1071(19) 0.0818(16) 0.0082(15) 0.0271(17) 0.0594(17)
C47 0.182(3) 0.162(3) 0.0906(18) 0.0100(18) 0.012(2) 0.099(2)

loop_
_atom_type_symbol
_atom_type_description
_atom_type_scat_dispersion_real
_atom_type_scat_dispersion_imag
_atom_type_scat_source
C C 0.0033 0.0016 'International Tables Vol C Tables 4.2.6.8 and 6.1.1.4'
H H 0.0000 0.0000 'International Tables Vol C Tables 4.2.6.8 and 6.1.1.4'
N N 0.0061 0.0033 'International Tables Vol C Tables 4.2.6.8 and 6.1.1.4'
O O 0.0106 0.0060 'International Tables Vol C Tables 4.2.6.8 and 6.1.1.4'

loop_
_geom_angle_atom_site_label_1
_geom_angle_atom_site_label_2
_geom_angle_atom_site_label_3
_geom_angle
_geom_angle_site_symmetry_3
C10 N1 C1 111.12(13) .
C10 N1 C19 110.88(13) .
C1 N1 C19 112.74(14) .
O1 C3 N2 123.2(2) .
O1 C3 N3 122.73(19) .
N2 C3 N3 114.09(18) .
C9 C4 C5 118.1(2) .
C9 C4 N3 117.26(19) .
C5 C4 N3 124.6(2) .
N1 C1 C2 112.35(15) .
N2 C2 C1 112.78(15) .
C4 C9 C8 120.6(2) .
C8 C7 C6 121.0(2) .
C8 C7 N4 117.8(3) .
C6 C7 N4 121.1(3) .
C6 C5 C4 120.2(3) .
C7 C6 C5 120.3(3) .
C7 C8 C9 119.6(3) .
C3 N2 C2 122.27(17) .
C3 N3 C4 126.98(17) .
O2 N4 O3 124.6(3) .
O2 N4 C7 120.6(4) .
O3 N4 C7 114.8(4) .
O4 C12 N5 123.22(17) .
O4 C12 N6 122.29(19) .
N5 C12 N6 114.42(16) .
C14 C13 N6 123.44(18) .
C14 C13 C18 118.4(2) .
N6 C13 C18 118.07(18) .
N5 C11 C10 111.52(15) .
C15 C14 C13 120.69(19) .
C15 C16 C17 121.1(2) .
C15 C16 N7 119.6(2) .
C17 C16 N7 119.3(2) .
C14 C15 C16 120.0(2) .
N1 C10 C11 113.87(14) .
C18 C17 C16 118.7(2) .
C12 N6 C13 127.48(16) .
C12 N5 C11 121.69(15) .
O5 N7 O6 122.6(2) .
O5 N7 C16 118.9(2) .
O6 N7 C16 118.5(2) .
C17 C18 C13 121.0(2) .
O7 C21 N8 124.06(18) .
O7 C21 N9 123.06(18) .
N8 C21 N9 112.84(17) .
N9 C22 C23 125.13(17) .
N9 C22 C27 117.15(16) .
C23 C22 C27 117.72(18) .
C24 C25 C26 120.63(19) .
C24 C25 N10 120.12(18) .
C26 C25 N10 119.25(18) .
C24 C23 C22 120.72(17) .
N8 C20 C19 113.09(15) .
N1 C19 C20 112.85(14) .
C25 C24 C23 120.01(18) .
C26 C27 C22 121.19(18) .
C27 C26 C25 119.73(18) .
C21 N9 C22 129.63(15) .
C21 N8 C20 124.63(16) .
O8 N10 O9 121.5(2) .
O8 N10 C25 119.50(19) .
O9 N10 C25 119.0(2) .
C36 N11 C40 106.80(13) .
C36 N11 C32 110.94(14) .
C40 N11 C32 110.74(13) .
C36 N11 C44 111.13(13) .
C40 N11 C44 110.36(14) .
C32 N11 C44 106.93(13) .
C31 C29 C30 118.81(16) .
C31 C29 C28 120.24(18) .
C30 C29 C28 120.94(19) .
C29 C31 C30 121.16(17) 2_675
O10 C28 O11 124.8(2) .
O10 C28 C29 118.1(2) .
O11 C28 C29 117.1(2) .
C29 C30 C31 120.03(17) 2_675
C33 C32 N11 116.70(14) .
C34 C33 C32 111.38(17) .
C33 C34 C35 113.2(2) .
C37 C36 N11 116.90(14) .
C36 C37 C38 110.13(16) .
C39 C38 C37 115.2(2) .
C41 C40 N11 115.44(15) .
C42 C41 C40 112.94(17) .
C41 C42 C43 115.20(19) .
C45 C44 N11 117.21(15) .
C44 C45 C46 110.14(18) .
C47 C46 C45 112.9(2) .

loop_
_geom_bond_atom_site_label_1
_geom_bond_atom_site_label_2
_geom_bond_distance
_geom_bond_site_symmetry_2
N1 C10 1.464(2) .
N1 C1 1.466(2) .
N1 C19 1.469(2) .
C3 O1 1.218(2) .
C3 N2 1.347(2) .
C3 N3 1.380(2) .
C4 C9 1.374(3) .
C4 C5 1.376(3) .
C4 N3 1.394(2) .
C1 C2 1.505(2) .
C2 N2 1.443(2) .
C9 C8 1.381(3) .
C7 C8 1.335(3) .
C7 C6 1.347(3) .
C7 N4 1.483(4) .
C5 C6 1.367(3) .
N4 O2 1.182(4) .
N4 O3 1.237(4) .
C12 O4 1.2297(18) .
C12 N5 1.339(2) .
C12 N6 1.381(2) .
C13 C14 1.384(2) .
C13 N6 1.385(2) .
C13 C18 1.396(3) .
C11 N5 1.443(2) .
C11 C10 1.500(2) .
C14 C15 1.367(2) .
C16 C15 1.367(3) .
C16 C17 1.378(3) .
C16 N7 1.454(3) .
C17 C18 1.377(3) .
N7 O5 1.227(2) .
N7 O6 1.240(2) .
C21 O7 1.2167(19) .
C21 N8 1.330(2) .
C21 N9 1.375(2) .
C22 N9 1.383(2) .
C22 C23 1.391(2) .
C22 C27 1.394(2) .
C25 C24 1.363(2) .
C25 C26 1.370(2) .
C25 N10 1.453(2) .
C23 C24 1.369(2) .
C20 N8 1.442(2) .
C20 C19 1.491(2) .
C27 C26 1.361(2) .
N10 O8 1.206(2) .
N10 O9 1.210(2) .
N11 C36 1.514(2) .
N11 C40 1.518(2) .
N11 C32 1.519(2) .
N11 C44 1.520(2) .
C29 C31 1.371(2) .
C29 C30 1.378(2) .
C29 C28 1.505(2) .
C31 C30 1.385(2) 2_675
C28 O10 1.238(2) .
C28 O11 1.271(2) .
C30 C31 1.385(2) 2_675
C32 C33 1.513(2) .
C33 C34 1.511(3) .
C34 C35 1.520(3) .
C36 C37 1.502(2) .
C37 C38 1.505(3) .
C38 C39 1.500(3) .
C40 C41 1.513(2) .
C41 C42 1.473(3) .
C42 C43 1.496(3) .
C44 C45 1.501(3) .
C45 C46 1.534(3) .
C46 C47 1.514(3) .
